data_7135812
loop_
_publ_author_name
'Li, Meng-Yu'
'Tong, Ke-Wei'
'Zhang, Li'
'Lu, Ming-Hua'
'Maimaitijiang, Abudula'
'Song, Bai-Qiao'
'Liu, Zunqi'
'Yang, Peng'
'Wang, Yanhu'

_publ_section_title
;
 Bent Ligand-Directed Assembly and Adsorption Property Modulation of
 Pseudo-tetrahedral polyoxometalate-organic cages
;
_journal_name_full 'Chemical Communications'
_journal_paper_doi 10.1039/D6CC01941B
_journal_year 2026
_chemical_formula_moiety 'C145.699 H167.699 As4 N4 O108 S6 V24'
_chemical_formula_sum 'C145.69 H167.69 As4 N4 O108 S6 V24'
_chemical_formula_weight 5417.42
_space_group_crystal_system trigonal
_space_group_IT_number 148
_space_group_name_Hall '-R 3'
_space_group_name_H-M_alt 'R -3 :H'
_atom_sites_solution_hydrogens mixed
_audit_creation_date 2026-03-04
_audit_creation_method
;
Olex2 1.5-beta
(compiled 2022.04.07 svn.rca3783a0 for OlexSys, GUI svn.r6498)
;
_audit_update_record
;
2026-03-22 deposited with the CCDC.	2026-05-12 downloaded from the CCDC.
;
_cell_angle_alpha 90
_cell_angle_beta 90
_cell_angle_gamma 120
_cell_formula_units_Z 6
_cell_length_a 31.8819(4)
_cell_length_b 31.8819(4)
_cell_length_c 61.6528(16)
_cell_measurement_reflns_used 7433
_cell_measurement_temperature 150.00
_cell_measurement_theta_max 37.288
_cell_measurement_theta_min 2.772
_cell_volume 54271.5(17)
_computing_cell_refinement 'SAINT V8.40B (?, 2016)'
_computing_data_reduction 'SAINT V8.40B (?, 2016)'
_computing_molecular_graphics 'Olex2 1.5-beta (Dolomanov et al., 2009)'
_computing_publication_material 'Olex2 1.5-beta (Dolomanov et al., 2009)'
_computing_structure_refinement 'SHELXL 2018/3 (Sheldrick, 2015)'
_computing_structure_solution 'SHELXT 2018/2 (Sheldrick, 2018)'
_diffrn_ambient_temperature 150.00
_diffrn_measured_fraction_theta_full 0.999
_diffrn_measured_fraction_theta_max 0.999
_diffrn_measurement_device_type 'CCD Area Detector'
_diffrn_radiation_type CuK\a
_diffrn_radiation_wavelength 1.54178
_diffrn_reflns_av_R_equivalents 0.2108
_diffrn_reflns_av_unetI/netI 0.0629
_diffrn_reflns_Laue_measured_fraction_full 0.999
_diffrn_reflns_Laue_measured_fraction_max 0.999
_diffrn_reflns_limit_h_max 31
_diffrn_reflns_limit_h_min -31
_diffrn_reflns_limit_k_max 29
_diffrn_reflns_limit_k_min -31
_diffrn_reflns_limit_l_max 61
_diffrn_reflns_limit_l_min -61
_diffrn_reflns_number 114878
_diffrn_reflns_point_group_measured_fraction_full 0.999
_diffrn_reflns_point_group_measured_fraction_max 0.999
_diffrn_reflns_theta_full 50.431
_diffrn_reflns_theta_max 50.431
_diffrn_reflns_theta_min 1.753
_diffrn_source_current 1.2
_diffrn_source_power 0.06
_diffrn_source_voltage 50.0
_exptl_absorpt_coefficient_mu 6.166
_exptl_absorpt_correction_T_max 0.7531
_exptl_absorpt_correction_T_min 0.4129
_exptl_absorpt_correction_type multi-scan
_exptl_absorpt_process_details
;
SADABS-2016/2 (Bruker,2016/2) was used for absorption correction.
wR2(int) was 0.1382 before and 0.0655 after correction.
The Ratio of minimum to maximum transmission is 0.5483.
The \l/2 correction factor is Not present.
;
_exptl_crystal_colour 'clear light orange'
_exptl_crystal_colour_lustre clear
_exptl_crystal_colour_modifier light
_exptl_crystal_colour_primary orange
_exptl_crystal_density_diffrn 0.995
_exptl_crystal_description block
_exptl_crystal_F_000 16283
_exptl_crystal_size_max 0.21
_exptl_crystal_size_mid 0.18
_exptl_crystal_size_min 0.12
_refine_diff_density_max 1.254
_refine_diff_density_min -1.830
_refine_diff_density_rms 0.080
_refine_ls_extinction_method none
_refine_ls_goodness_of_fit_ref 1.128
_refine_ls_hydrogen_treatment constr
_refine_ls_matrix_type full
_refine_ls_number_parameters 861
_refine_ls_number_reflns 12638
_refine_ls_number_restraints 214
_refine_ls_restrained_S_all 1.121
_refine_ls_R_factor_all 0.1495
_refine_ls_R_factor_gt 0.1004
_refine_ls_shift/su_max 0.022
_refine_ls_shift/su_mean 0.000
_refine_ls_structure_factor_coef Fsqd
_refine_ls_weighting_details 'w=1/[\s^2^(Fo^2^)+(0.2000P)^2^] where P=(Fo^2^+2Fc^2^)/3'
_refine_ls_weighting_scheme calc
_refine_ls_wR_factor_gt 0.3078
_refine_ls_wR_factor_ref 0.3478
_reflns_Friedel_coverage 0.000
_reflns_number_gt 6173
_reflns_number_total 12638
_reflns_threshold_expression 'I > 2\s(I)'
_cod_data_source_file d6cc01941b2.cif
_cod_data_source_block cu_2025112406_0m_a
_cod_original_cell_volume 54271(2)
_cod_original_sg_symbol_H-M 'R -3'
_cod_database_code 7135812
_shelx_shelxl_version_number 2018/3
_shelx_space_group_comment
;
The symmetry employed for this shelxl refinement is uniquely defined
by the following loop, which should always be used as a source of
symmetry information in preference to the above space-group names.
They are only intended as comments.
;
_shelx_estimated_absorpt_t_max 0.525
_shelx_estimated_absorpt_t_min 0.358
_olex2_refinement_description
;
1. Fixed Uiso
 At 1.2 times of:
  All C(H) groups, All N(H,H) groups
 At 1.5 times of:
  All C(H,H,H) groups
2. Restrained distances
 O00D-As2
 1.698 with sigma of 0.001
 As2-C32
 1.877 with sigma of 0.0001
 C31-O00I
 1.42 with sigma of 0.001
 C15-C16
 1.47 with sigma of 0.0001
 C14-C11
 1.47 with sigma of 0.0001
 C2-C1
 1.47 with sigma of 0.0001
 C28-C25
 1.47 with sigma of 0.0001
3. Restrained planarity
 As2, N1, C33, C36, C32, C37, C34, C35
 with sigma of 0.0001
4. Rigid bond restraints
 C31, O00I
 with sigma for 1-2 distances of 0.001 and sigma for 1-3 distances of 0.002
 C41, C42
 with sigma for 1-2 distances of 0.001 and sigma for 1-3 distances of 0.002
 As1, O00K
 with sigma for 1-2 distances of 0.001 and sigma for 1-3 distances of 0.002
 C10, C11
 with sigma for 1-2 distances of 0.001 and sigma for 1-3 distances of 0.002
 C5, C4
 with sigma for 1-2 distances of 0.001 and sigma for 1-3 distances of 0.002
 C13, C8
 with sigma for 1-2 distances of 0.001 and sigma for 1-3 distances of 0.002
 As1, O00V
 with sigma for 1-2 distances of 0.001 and sigma for 1-3 distances of 0.002
5. Uiso/Uaniso restraints and constraints
As2: within 2A with sigma of 0.0001 and sigma for terminal atoms of 0.0002
within 2A
As2 \\sim N1 \\sim C36 \\sim C32 \\sim C37 \\sim C35: within 2A with sigma of
0.001 and sigma for terminal atoms of 0.002 within 2A
As2 \\sim C32: within 2A with sigma of 0.0001 and sigma for terminal atoms of
0.0002 within 2A
O00I \\sim C31: within 2A with sigma of 0.0001 and sigma for terminal atoms of
0.0002 within 2A
As1 \\sim C39 \\sim C38 \\sim C43 \\sim C42 \\sim C41 \\sim C40 \\sim N2:
within 2A with sigma of 0.0001 and sigma for terminal atoms of 0.0002 within 2A
Uanis(As2) \\sim Ueq: with sigma of 0.001 and sigma for terminal atoms of
0.00002
Uanis(C32) \\sim Ueq: with sigma of 0.001 and sigma for terminal atoms of 0.002
Uanis(C31) \\sim Ueq: with sigma of 0.0001 and sigma for terminal atoms of
0.0002
Uanis(O00I) \\sim Ueq: with sigma of 0.0001 and sigma for terminal atoms of
0.0002
Uanis(C41) \\sim Ueq, Uanis(C42) \\sim Ueq, Uanis(C40) \\sim Ueq, Uanis(C39)
\\sim Ueq, Uanis(C38) \\sim Ueq, Uanis(C43) \\sim Ueq: with sigma of 0.0001 and
sigma for terminal atoms of 0.0002
Uanis(N1) \\sim Ueq: with sigma of 0.001 and sigma for terminal atoms of 0.002
Uanis(N1) \\sim Ueq, Uanis(N1) \\sim Ueq, Uanis(N1) \\sim Ueq: with sigma of
0.1 and sigma for terminal atoms of 0.2
6. Rigid body (RIGU) restrains
 As2
 with sigma for 1-2 distances of 0.00001 and sigma for 1-3 distances of 0.00002
 As2, C33, C36, C32, C37, C34, C35
 with sigma for 1-2 distances of 0.0001 and sigma for 1-3 distances of 0.0002
 C35, N1
 with sigma for 1-2 distances of 0.001 and sigma for 1-3 distances of 0.002
7. Others
 Sof(C33)=Sof(H33)=Sof(C37)=Sof(H37)=Sof(C36)=Sof(H36)=Sof(C34)=Sof(H34)=FVAR(1)
 Fixed Sof: As2(0.33333) N1(0.33333) H1A(0.33333) H1B(0.33333) C35(0.33333)
8.a Rotating group:
 N2(H2A,H2B)
8.b Aromatic/amide H refined with riding coordinates:
 C39(H39), C43(H43), C42(H42), C40(H40), C6(H6), C7(H7), C3(H3), C17(H17),
 C20(H20), C21(H21), C24(H24), C26(H26), C27(H27), C33(H33), C37(H37), C36(H36),
  C34(H34), C10(H10), C12(H12), C13(H13)
8.c Fitted hexagon refined as free rotating group:
 C39(C38,C43,C42,C41,C40), C4(C5,C6,C7,C2,C3), C16(C17,C18,C19,C20,C21),
 C22(C23,C24,C25,C26,C27), C33(C32,C37,C36,C35,C34), C9(C10,C11,C12,C13,C8)
8.d X=CH2 refined with riding coordinates:
 N1(H1A,H1B)
8.e Idealised Me refined as rotating group:
 C50(H50A,H50B,H50C), C49(H49A,H49B,H49C), C46(H46A,H46B,H46C), C51(H51A,H51B,
 H51C), C48(H48A,H48B,H48C), C31(H31A,H31B,H31C), C45(H45A,H45B,H45C), C44(H44A,
 H44B,H44C), C29(H29A,H29B,H29C), C30(H30A,H30B,H30C), C47(H47A,H47B,H47C),
 C52(H52A,H52B,H52C)
;
_smtbx_masks_void_probe_radius 1.2
_smtbx_masks_void_truncation_radius 1.2
_olex2_submission_special_instructions 'No special instructions were received'

loop_
_space_group_symop_operation_xyz
'x, y, z'
'-y, x-y, z'
'-x+y, -x, z'
'x+2/3, y+1/3, z+1/3'
'-y+2/3, x-y+1/3, z+1/3'
'-x+y+2/3, -x+1/3, z+1/3'
'x+1/3, y+2/3, z+2/3'
'-y+1/3, x-y+2/3, z+2/3'
'-x+y+1/3, -x+2/3, z+2/3'
'-x, -y, -z'
'y, -x+y, -z'
'x-y, x, -z'
'-x+2/3, -y+1/3, -z+1/3'
'y+2/3, -x+y+1/3, -z+1/3'
'x-y+2/3, x+1/3, -z+1/3'
'-x+1/3, -y+2/3, -z+2/3'
'y+1/3, -x+y+2/3, -z+2/3'
'x-y+1/3, x+2/3, -z+2/3'

loop_
_atom_site_label
_atom_site_type_symbol
_atom_site_fract_x
_atom_site_fract_y
_atom_site_fract_z
_atom_site_U_iso_or_equiv
_atom_site_adp_type
_atom_site_occupancy
_atom_site_site_symmetry_order
_atom_site_calc_flag
_atom_site_refinement_flags_posn
_atom_site_refinement_flags_adp
_atom_site_refinement_flags_occupancy
_atom_site_disorder_assembly
_atom_site_disorder_group
As2 As 0.66804(3) 0.33042(2) 0.50987(2) 0.1019(6) Uani 0.3333 1 d D U P A -1
V6 V 1.05477(9) 0.67040(9) 0.68184(5) 0.1388(9) Uani 1 1 d . . . . .
S1 S 0.93264(18) 0.5469(2) 0.57969(9) 0.1648(17) Uani 1 1 d . . . . .
S2 S 0.66716(19) 0.5245(3) 0.77022(10) 0.186(2) Uani 1 1 d . . . . .
O00O O 0.9833(3) 0.6064(3) 0.73016(13) 0.113(2) Uani 1 1 d . . . . .
O9 O 1.0271(3) 0.6012(4) 0.68959(16) 0.133(3) Uani 1 1 d . . . . .
O00D O 0.71262(18) 0.38508(12) 0.50092(11) 0.107(2) Uani 1 1 d D . . . .
O6 O 0.8685(3) 0.6831(3) 0.73170(16) 0.128(3) Uani 1 1 d . . . . .
O7 O 0.9329(3) 0.7125(3) 0.69507(13) 0.113(2) Uani 1 1 d . . . . .
O00V O 0.9900(3) 0.6657(3) 0.69604(13) 0.118(2) Uani 1 1 d . U . . .
O2 O 0.4710(4) 0.4304(4) 0.75586(17) 0.148(4) Uani 1 1 d . . . . .
O00F O 0.6535(3) 0.4275(3) 0.50675(12) 0.112(2) Uani 1 1 d . . . . .
O00N O 1.0086(3) 0.7553(3) 0.71574(14) 0.135(3) Uani 1 1 d . . . . .
O1 O 0.4674(4) 0.4682(3) 0.72548(18) 0.145(3) Uani 1 1 d . . . . .
O00Q O 1.0014(3) 0.6684(3) 0.76687(15) 0.140(3) Uani 1 1 d . . . . .
O5 O 0.8647(3) 0.6387(3) 0.76074(15) 0.130(3) Uani 1 1 d . . . . .
O00S O 1.0130(3) 0.6506(3) 0.65470(15) 0.135(3) Uani 1 1 d . . . . .
O00I O 0.7449(3) 0.3428(3) 0.46967(13) 0.1408(14) Uani 1 1 d D U . . .
O8 O 0.9211(4) 0.5929(3) 0.76518(14) 0.138(3) Uani 1 1 d . . . . .
O00J O 0.7635(3) 0.4420(3) 0.47201(12) 0.127(3) Uani 1 1 d . . . . .
O00W O 1.0644(3) 0.7377(3) 0.68152(16) 0.145(3) Uani 1 1 d . . . . .
O00K O 0.9402(2) 0.6618(3) 0.73228(11) 0.106(2) Uani 1 1 d . U . . .
O00Y O 1.0527(4) 0.6173(4) 0.75268(16) 0.164(4) Uani 1 1 d . . . . .
O00L O 0.7558(4) 0.4784(3) 0.51393(15) 0.133(3) Uani 1 1 d . . . . .
O00G O 0.9724(3) 0.6928(3) 0.65748(14) 0.125(3) Uani 1 1 d . . . . .
O00M O 0.9568(3) 0.7285(3) 0.75768(14) 0.132(3) Uani 1 1 d . . . . .
O00P O 0.8055(3) 0.4474(3) 0.51371(14) 0.127(3) Uani 1 1 d . . . . .
As1 As 0.95467(5) 0.62985(5) 0.71573(2) 0.1173(4) Uani 1 1 d . U . . .
O01C O 0.9971(4) 0.5912(4) 0.78975(17) 0.173(4) Uani 1 1 d . . . . .
O01B O 0.9690(4) 0.5822(6) 0.5658(2) 0.202(5) Uani 1 1 d . . . . .
O01H O 1.0945(4) 0.5970(4) 0.71741(19) 0.189(4) Uani 1 1 d . . . . .
O3 O 0.6634(5) 0.5529(6) 0.7870(2) 0.225(6) Uani 1 1 d . . . . .
N1 N 0.64014(3) 0.30663(2) 0.60678(4) 0.1041(16) Uani 0.3333 1 d . U P A -1
H1A H 0.652164 0.296341 0.616954 0.125 Uiso 0.3333 1 calc R U P A -1
H1B H 0.619360 0.316104 0.610199 0.125 Uiso 0.3333 1 calc R U P A -1
C39 C 0.8834(3) 0.5309(3) 0.70920(12) 0.1172(4) Uani 1 1 d G U . . .
H39 H 0.902355 0.524229 0.718981 0.141 Uiso 1 1 calc R U . . .
C38 C 0.8981(2) 0.5784(3) 0.70344(13) 0.1172(4) Uani 1 1 d G U . . .
C43 C 0.8703(3) 0.5881(2) 0.68912(13) 0.1172(4) Uani 1 1 d G U . . .
H43 H 0.880387 0.620614 0.685186 0.141 Uiso 1 1 calc R U . . .
C42 C 0.8279(3) 0.5503(3) 0.68057(12) 0.1173(4) Uani 1 1 d G U . . .
H42 H 0.808902 0.556957 0.670789 0.141 Uiso 1 1 calc R U . . .
C41 C 0.8132(2) 0.5028(3) 0.68633(13) 0.1173(4) Uani 1 1 d G U . . .
C40 C 0.8409(3) 0.4931(2) 0.70065(13) 0.1173(4) Uani 1 1 d G U . . .
H40 H 0.830870 0.460570 0.704583 0.141 Uiso 1 1 calc R U . . .
C50 C 0.8970(5) 0.7137(5) 0.6820(2) 0.142(5) Uani 1 1 d . . . . .
H50A H 0.869124 0.707335 0.690992 0.212 Uiso 1 1 calc R U . . .
H50B H 0.886762 0.689003 0.670638 0.212 Uiso 1 1 calc R U . . .
H50C H 0.910431 0.745772 0.675275 0.212 Uiso 1 1 calc R U . . .
C28 C 0.7880(4) 0.4728(3) 0.52168(6) 0.121(4) Uani 1 1 d D . . . .
C1 C 0.49010(11) 0.4583(5) 0.7400(3) 0.141(6) Uani 1 1 d D . . . .
C14 C 0.84652(13) 0.6475(4) 0.74445(19) 0.132(5) Uani 1 1 d D . . . .
C4 C 0.62284(12) 0.5127(3) 0.75089(13) 0.152(5) Uani 1 1 d G U . . .
C5 C 0.64246(14) 0.5323(3) 0.73076(15) 0.150(5) Uani 1 1 d G U . . .
C6 C 0.6121(2) 0.5264(3) 0.71341(13) 0.168(6) Uani 1 1 d G . . . .
H6 H 0.625526 0.539801 0.699651 0.201 Uiso 1 1 calc R U . . .
C7 C 0.5622(2) 0.5008(3) 0.71620(13) 0.149(5) Uani 1 1 d G . . . .
H7 H 0.541433 0.496770 0.704342 0.179 Uiso 1 1 calc R U . . .
C2 C 0.54255(12) 0.4812(3) 0.73633(14) 0.145(5) Uani 1 1 d DG . . . .
C3 C 0.57289(13) 0.4872(3) 0.75368(13) 0.168(6) Uani 1 1 d G . . . .
H3 H 0.559484 0.473741 0.767441 0.201 Uiso 1 1 calc R U . . .
C16 C 0.9435(2) 0.6283(2) 0.63295(7) 0.116(4) Uani 1 1 d DG . . . .
C17 C 0.9575(3) 0.6061(3) 0.61739(12) 0.133(5) Uani 1 1 d G . . . .
H17 H 0.988698 0.609346 0.618059 0.160 Uiso 1 1 calc R U . . .
C18 C 0.9257(4) 0.5793(3) 0.60084(11) 0.127(4) Uani 1 1 d G . . . .
C19 C 0.8800(4) 0.5746(3) 0.59986(12) 0.120(4) Uani 1 1 d G . . . .
C20 C 0.8660(2) 0.5968(4) 0.61542(17) 0.142(5) Uani 1 1 d G . . . .
H20 H 0.834810 0.593602 0.614746 0.171 Uiso 1 1 calc R U . . .
C21 C 0.8978(3) 0.6237(3) 0.63196(13) 0.140(5) Uani 1 1 d G . . . .
H21 H 0.888292 0.638821 0.642595 0.168 Uiso 1 1 calc R U . . .
C22 C 0.8505(3) 0.5467(2) 0.58064(6) 0.127(4) Uani 1 1 d G . . . .
C23 C 0.8756(3) 0.5302(3) 0.56818(14) 0.131(4) Uani 1 1 d G . . . .
C24 C 0.8556(4) 0.5053(3) 0.54897(13) 0.133(4) Uani 1 1 d G . . . .
H24 H 0.872815 0.494026 0.540459 0.160 Uiso 1 1 calc R U . . .
C25 C 0.8105(4) 0.4970(3) 0.54221(10) 0.124(4) Uani 1 1 d DG . . . .
C26 C 0.7854(3) 0.5136(4) 0.55467(17) 0.144(5) Uani 1 1 d G . . . .
H26 H 0.754556 0.507889 0.550050 0.173 Uiso 1 1 calc R U . . .
C27 C 0.8054(3) 0.5384(3) 0.57388(15) 0.143(5) Uani 1 1 d G . . . .
H27 H 0.788217 0.549732 0.582392 0.172 Uiso 1 1 calc R U . . .
O4 O 0.6690(5) 0.4813(7) 0.7757(3) 0.247(7) Uani 1 1 d . . . . .
N2 N 0.7714(3) 0.4641(3) 0.67722(15) 0.1176(4) Uani 1 1 d . U . . .
H2A H 0.745104 0.463605 0.682606 0.141 Uiso 1 1 d R U . . .
H2B H 0.770310 0.436620 0.680991 0.141 Uiso 1 1 d R U . . .
C49 C 0.9605(7) 0.7648(6) 0.7728(3) 0.190(7) Uani 1 1 d . . . . .
H49A H 0.986014 0.796844 0.768065 0.284 Uiso 1 1 calc R U . . .
H49B H 0.968431 0.757896 0.787263 0.284 Uiso 1 1 calc R U . . .
H49C H 0.929524 0.764316 0.773437 0.284 Uiso 1 1 calc R U . . .
C46 C 1.0431(6) 0.7061(6) 0.7789(3) 0.200(8) Uani 1 1 d . . . . .
H46A H 1.042477 0.736567 0.778205 0.300 Uiso 1 1 calc R U . . .
H46B H 1.073153 0.710834 0.772377 0.300 Uiso 1 1 calc R U . . .
H46C H 1.041270 0.696210 0.794044 0.300 Uiso 1 1 calc R U . . .
C51 C 0.8755(6) 0.5497(5) 0.7674(3) 0.183(7) Uani 1 1 d . . . . .
H51A H 0.880599 0.522161 0.769738 0.275 Uiso 1 1 calc R U . . .
H51B H 0.856448 0.544325 0.754140 0.275 Uiso 1 1 calc R U . . .
H51C H 0.858011 0.552818 0.779779 0.275 Uiso 1 1 calc R U . . .
C48 C 1.0513(5) 0.7668(7) 0.7274(3) 0.197(8) Uani 1 1 d . . . . .
H48A H 1.047483 0.773524 0.742596 0.295 Uiso 1 1 calc R U . . .
H48B H 1.078862 0.795395 0.721007 0.295 Uiso 1 1 calc R U . . .
H48C H 1.057040 0.739349 0.726795 0.295 Uiso 1 1 calc R U . . .
C31 C 0.7402(5) 0.3408(5) 0.44674(14) 0.1409(14) Uani 1 1 d D U . . .
H31A H 0.749896 0.318294 0.440908 0.211 Uiso 1 1 calc R U . . .
H31B H 0.760989 0.373106 0.440651 0.211 Uiso 1 1 calc R U . . .
H31C H 0.706390 0.329497 0.442833 0.211 Uiso 1 1 calc R U . . .
C45 C 1.1199(6) 0.7122(6) 0.7206(3) 0.201(8) Uani 1 1 d . . . . .
H45A H 1.120977 0.706634 0.736129 0.301 Uiso 1 1 calc R U . . .
H45B H 1.121386 0.743399 0.718345 0.301 Uiso 1 1 calc R U . . .
H45C H 1.147513 0.712708 0.713353 0.301 Uiso 1 1 calc R U . . .
C44 C 1.0919(6) 0.6245(8) 0.7666(3) 0.219(9) Uani 1 1 d . . . . .
H44A H 1.082593 0.624276 0.781756 0.328 Uiso 1 1 calc R U . . .
H44B H 1.120595 0.655760 0.763250 0.328 Uiso 1 1 calc R U . . .
H44C H 1.099216 0.598453 0.764241 0.328 Uiso 1 1 calc R U . . .
C29 C 0.6475(6) 0.4491(6) 0.5255(3) 0.175(6) Uani 1 1 d . . . . .
H29A H 0.677814 0.464845 0.533710 0.263 Uiso 1 1 calc R U . . .
H29B H 0.621730 0.424222 0.534490 0.263 Uiso 1 1 calc R U . . .
H29C H 0.638605 0.473312 0.521272 0.263 Uiso 1 1 calc R U . . .
V2 V 0.71136(9) 0.44787(8) 0.48802(4) 0.1207(8) Uani 1 1 d . . . . .
C33 C 0.69325(2) 0.30062(2) 0.55202(2) 0.154(3) Uani 0.308(8) 1 d G . P A -1
H33 H 0.714733 0.292097 0.545267 0.185 Uiso 0.308(8) 1 calc R U P A -1
C32 C 0.66897(2) 0.31818(2) 0.53960(2) 0.1020(6) Uani 1 1 d DG U . A -1
C37 C 0.63754(2) 0.33065(2) 0.54948(2) 0.1023(8) Uani 0.308(8) 1 d G U P A -1
H37 H 0.620947 0.342651 0.540991 0.123 Uiso 0.308(8) 1 calc R U P A -1
C36 C 0.63038(2) 0.32556(2) 0.57178(2) 0.1027(9) Uani 0.308(8) 1 d G U P A -1
H36 H 0.608892 0.334082 0.578535 0.123 Uiso 0.308(8) 1 calc R U P A -1
C35 C 0.65465(2) 0.30800(2) 0.58420(2) 0.1030(10) Uani 0.3333 1 d G U P A -1
C34 C 0.68609(2) 0.29553(2) 0.57432(2) 0.195(3) Uani 0.308(8) 1 d G . P A -1
H34 H 0.702676 0.283528 0.582813 0.234 Uiso 0.308(8) 1 calc R U P A -1
V1 V 0.78186(9) 0.39990(8) 0.48788(4) 0.1183(8) Uani 1 1 d . . . . .
V8 V 0.94190(9) 0.72955(8) 0.72657(4) 0.1266(8) Uani 1 1 d . . . . .
V7 V 0.99993(8) 0.73468(8) 0.68484(4) 0.1297(9) Uani 1 1 d . . . . .
V5 V 0.93588(9) 0.66078(9) 0.76770(4) 0.1349(9) Uani 1 1 d . . . . .
V4 V 0.98757(10) 0.60001(10) 0.76462(5) 0.1452(10) Uani 1 1 d . . . . .
V3 V 1.04862(10) 0.60532(11) 0.72029(5) 0.1517(10) Uani 1 1 d . . . . .
O010 O 0.9362(3) 0.7773(3) 0.72717(15) 0.144(3) Uani 1 1 d . . . . .
O011 O 0.8351(3) 0.4191(3) 0.47725(14) 0.146(3) Uani 1 1 d . . . . .
O012 O 1.0130(3) 0.7848(3) 0.67245(14) 0.142(3) Uani 1 1 d . . . . .
O013 O 1.0766(3) 0.6749(3) 0.71176(16) 0.144(3) Uani 1 1 d . . . . .
O014 O 0.7206(4) 0.4988(3) 0.47827(15) 0.152(3) Uani 1 1 d . . . . .
O015 O 1.1018(4) 0.6809(4) 0.66914(18) 0.168(4) Uani 1 1 d . . . . .
O016 O 0.9312(3) 0.6668(3) 0.79309(16) 0.152(3) Uani 1 1 d . . . . .
C15 C 0.9798(2) 0.6594(3) 0.64906(8) 0.128(5) Uani 1 1 d D . . . .
O019 O 0.9348(4) 0.5042(5) 0.5879(2) 0.189(5) Uani 1 1 d . . . . .
C30 C 0.7963(6) 0.4795(5) 0.4573(3) 0.178(7) Uani 1 1 d . . . . .
H30A H 0.779578 0.477030 0.443600 0.267 Uiso 1 1 calc R U . . .
H30B H 0.824419 0.475610 0.454486 0.267 Uiso 1 1 calc R U . . .
H30C H 0.807143 0.511364 0.463810 0.267 Uiso 1 1 calc R U . . .
C9 C 0.71391(13) 0.5605(3) 0.75202(13) 0.162(6) Uani 1 1 d G . . . .
C10 C 0.76319(14) 0.5889(3) 0.75621(12) 0.152(5) Uani 1 1 d G U . . .
H10 H 0.775281 0.589670 0.770376 0.183 Uiso 1 1 calc R U . . .
C11 C 0.79477(13) 0.6160(3) 0.73966(14) 0.128(4) Uani 1 1 d DG U . . .
C12 C 0.7771(2) 0.6148(3) 0.71893(13) 0.176(7) Uani 1 1 d G . . . .
H12 H 0.798666 0.633384 0.707625 0.211 Uiso 1 1 calc R U . . .
C13 C 0.7278(2) 0.5865(3) 0.71474(13) 0.178(7) Uani 1 1 d G U . . .
H13 H 0.715703 0.585668 0.700573 0.214 Uiso 1 1 calc R U . . .
C8 C 0.69621(14) 0.5593(3) 0.73129(14) 0.143(5) Uani 1 1 d G U . . .
C47 C 1.1053(5) 0.7782(6) 0.6719(3) 0.186(7) Uani 1 1 d . . . . .
H47A H 1.101132 0.777116 0.656109 0.279 Uiso 1 1 calc R U . . .
H47B H 1.134748 0.777141 0.675391 0.279 Uiso 1 1 calc R U . . .
H47C H 1.108198 0.808291 0.677543 0.279 Uiso 1 1 calc R U . . .
C52 C 1.0013(7) 0.5613(6) 0.6769(3) 0.169(6) Uani 1 1 d . . . . .
H52A H 1.023509 0.557197 0.667313 0.253 Uiso 1 1 calc R U . . .
H52B H 0.977887 0.565296 0.668234 0.253 Uiso 1 1 calc R U . . .
H52C H 0.984146 0.532594 0.686195 0.253 Uiso 1 1 calc R U . . .

loop_
_atom_site_aniso_label
_atom_site_aniso_U_11
_atom_site_aniso_U_22
_atom_site_aniso_U_33
_atom_site_aniso_U_23
_atom_site_aniso_U_13
_atom_site_aniso_U_12
As2 0.1028(8) 0.1025(9) 0.1002(8) -0.0002(7) 0.0003(7) 0.0511(6)
V6 0.0986(17) 0.140(2) 0.152(2) 0.0015(17) -0.0211(16) 0.0403(15)
S1 0.141(4) 0.208(5) 0.138(4) -0.042(4) -0.031(3) 0.082(4)
S2 0.144(4) 0.211(6) 0.145(4) 0.007(4) -0.012(3) 0.045(4)
O00O 0.116(5) 0.100(5) 0.125(6) 0.001(4) -0.031(5) 0.055(5)
O9 0.113(6) 0.149(8) 0.140(8) -0.015(6) -0.034(6) 0.067(6)
O00D 0.112(5) 0.119(6) 0.084(5) 0.002(4) 0.003(4) 0.054(5)
O6 0.135(7) 0.094(6) 0.152(8) -0.021(6) -0.039(6) 0.055(6)
O7 0.112(6) 0.093(5) 0.111(6) -0.013(4) -0.024(5) 0.035(5)
O00V 0.104(5) 0.116(6) 0.122(5) 0.006(4) -0.014(3) 0.045(4)
O2 0.147(8) 0.133(8) 0.138(9) -0.041(6) -0.004(7) 0.050(7)
O00F 0.138(6) 0.126(6) 0.086(5) -0.007(5) -0.009(5) 0.076(5)
O00N 0.116(6) 0.118(6) 0.128(7) -0.021(5) -0.031(6) 0.026(5)
O1 0.151(9) 0.126(7) 0.152(9) -0.030(6) -0.001(7) 0.064(6)
O00Q 0.155(8) 0.119(7) 0.150(8) -0.023(6) -0.049(6) 0.070(6)
O5 0.141(7) 0.120(6) 0.120(7) 0.000(5) -0.023(6) 0.058(6)
O00S 0.111(7) 0.154(8) 0.135(8) 0.004(6) 0.002(6) 0.062(6)
O00I 0.1408(14) 0.1408(14) 0.1408(14) 0.00000(10) 0.00000(10) 0.0704(7)
O8 0.156(8) 0.136(8) 0.126(7) -0.018(6) -0.029(6) 0.076(7)
O00J 0.133(7) 0.124(6) 0.095(5) 0.023(5) 0.012(5) 0.043(5)
O00W 0.100(6) 0.132(7) 0.161(8) 0.008(6) -0.018(6) 0.026(6)
O00K 0.098(5) 0.127(6) 0.090(5) -0.006(4) -0.020(4) 0.054(4)
O00Y 0.156(8) 0.218(10) 0.144(8) -0.033(7) -0.061(7) 0.112(8)
O00L 0.138(8) 0.137(7) 0.124(7) 0.014(6) -0.002(6) 0.069(6)
O00G 0.121(6) 0.114(6) 0.120(7) 0.001(5) -0.030(5) 0.043(5)
O00M 0.165(8) 0.096(6) 0.110(6) -0.029(5) -0.038(5) 0.046(5)
O00P 0.120(7) 0.135(7) 0.104(6) -0.008(5) -0.021(5) 0.048(6)
As1 0.1171(4) 0.1171(4) 0.1172(4) 0.00012(12) -0.00073(12) 0.0583(2)
O01C 0.169(9) 0.193(10) 0.155(9) 0.010(7) -0.048(7) 0.090(8)
O01B 0.144(9) 0.268(14) 0.139(9) -0.044(9) -0.007(8) 0.062(10)
O01H 0.156(9) 0.231(11) 0.224(12) -0.006(9) -0.039(8) 0.129(9)
O3 0.167(11) 0.289(17) 0.155(11) -0.041(11) -0.021(9) 0.065(10)
N1 0.104(2) 0.105(2) 0.1021(18) 0.0000(15) 0.0003(15) 0.0515(14)
C39 0.1172(4) 0.1172(4) 0.1172(4) 0.00002(7) -0.00010(7) 0.05859(19)
C38 0.1172(4) 0.1172(4) 0.1172(4) 0.00004(7) -0.00024(7) 0.05854(19)
C43 0.1172(4) 0.1172(4) 0.1172(4) 0.00002(7) -0.00010(7) 0.05859(19)
C42 0.1173(4) 0.1173(4) 0.1173(4) 0.00001(7) -0.00005(7) 0.05861(19)
C41 0.1173(4) 0.1173(4) 0.1173(4) 0.00000(7) -0.00004(7) 0.05860(19)
C40 0.1173(4) 0.1173(4) 0.1173(4) 0.00001(7) -0.00005(7) 0.05860(19)
C50 0.127(11) 0.158(13) 0.143(12) 0.004(10) -0.018(10) 0.073(10)
C28 0.119(12) 0.109(11) 0.107(12) -0.001(9) 0.012(10) 0.035(10)
C1 0.131(15) 0.128(15) 0.159(19) -0.052(13) -0.025(14) 0.061(13)
C14 0.170(15) 0.098(11) 0.112(12) -0.006(9) -0.032(11) 0.056(11)
C4 0.141(12) 0.149(13) 0.137(11) -0.005(9) -0.012(10) 0.052(11)
C5 0.130(12) 0.136(12) 0.135(10) -0.010(9) -0.020(10) 0.029(10)
C6 0.152(14) 0.122(12) 0.165(15) -0.001(11) -0.035(12) 0.021(10)
C7 0.136(12) 0.103(10) 0.156(14) -0.003(10) 0.000(11) 0.021(9)
C2 0.150(14) 0.104(10) 0.133(13) -0.014(10) 0.006(12) 0.027(10)
C3 0.186(16) 0.175(16) 0.117(12) -0.047(11) -0.039(12) 0.072(13)
C16 0.129(11) 0.087(9) 0.115(10) -0.009(8) -0.017(9) 0.041(8)
C17 0.115(10) 0.154(13) 0.120(11) 0.004(10) -0.019(9) 0.059(10)
C18 0.124(11) 0.134(11) 0.123(12) -0.003(9) -0.012(9) 0.063(9)
C19 0.114(11) 0.095(9) 0.140(12) -0.025(8) -0.019(9) 0.043(8)
C20 0.121(11) 0.132(12) 0.169(14) -0.021(10) -0.014(11) 0.059(10)
C21 0.103(10) 0.140(12) 0.168(14) -0.044(10) -0.036(10) 0.053(9)
C22 0.129(12) 0.116(10) 0.122(11) -0.005(9) -0.009(10) 0.050(9)
C23 0.119(11) 0.137(11) 0.122(11) -0.023(9) -0.009(9) 0.053(9)
C24 0.138(13) 0.134(11) 0.105(11) -0.010(9) -0.005(9) 0.051(10)
C25 0.118(12) 0.113(10) 0.123(12) 0.004(9) -0.004(10) 0.045(9)
C26 0.125(11) 0.150(13) 0.126(12) -0.019(10) -0.009(10) 0.045(10)
C27 0.126(12) 0.150(13) 0.163(15) -0.033(11) -0.025(10) 0.076(10)
O4 0.183(12) 0.260(16) 0.267(18) 0.088(14) 0.004(11) 0.087(12)
N2 0.1174(4) 0.1174(4) 0.1174(4) 0.0000(2) -0.0001(2) 0.0584(3)
C49 0.27(2) 0.145(13) 0.164(15) -0.029(12) -0.081(15) 0.114(14)
C46 0.161(14) 0.166(15) 0.23(2) -0.068(15) -0.093(14) 0.052(12)
C51 0.160(14) 0.101(11) 0.25(2) 0.034(12) 0.054(14) 0.038(11)
C48 0.129(12) 0.218(18) 0.172(16) -0.058(13) -0.073(12) 0.034(12)
C31 0.1409(14) 0.1409(14) 0.1409(14) 0.00001(15) -0.00001(15) 0.0704(7)
C45 0.126(13) 0.167(15) 0.23(2) -0.015(14) -0.045(13) 0.015(12)
C44 0.173(15) 0.35(3) 0.193(17) -0.050(17) -0.092(14) 0.176(18)
C29 0.186(16) 0.170(15) 0.176(16) -0.036(13) -0.008(13) 0.095(13)
V2 0.1397(19) 0.1187(17) 0.0987(15) 0.0085(13) -0.0031(14) 0.0610(15)
C33 0.191(5) 0.239(7) 0.1032(15) 0.019(3) 0.015(2) 0.161(5)
C32 0.1028(8) 0.1025(9) 0.1002(8) -0.0002(7) 0.0003(7) 0.0511(6)
C37 0.1032(11) 0.1031(12) 0.1006(11) -0.0003(10) 0.0005(9) 0.0514(8)
C36 0.1034(13) 0.1035(14) 0.1006(11) -0.0002(11) 0.0005(10) 0.0514(10)
C35 0.1036(15) 0.1039(16) 0.1009(13) 0.0000(12) 0.0004(11) 0.0515(12)
C34 0.263(4) 0.346(7) 0.1051(15) 0.033(3) 0.027(3) 0.248(5)
V1 0.1205(18) 0.1300(18) 0.0966(15) 0.0070(13) 0.0092(13) 0.0568(15)
V8 0.1356(19) 0.0910(15) 0.1300(19) -0.0209(13) -0.0386(15) 0.0393(14)
V7 0.1133(17) 0.1008(16) 0.140(2) -0.0055(14) -0.0340(15) 0.0276(13)
V5 0.152(2) 0.1171(18) 0.121(2) -0.0194(15) -0.0412(16) 0.0561(16)
V4 0.146(2) 0.146(2) 0.138(2) -0.0016(17) -0.0439(17) 0.0685(18)
V3 0.131(2) 0.170(3) 0.156(2) 0.0008(19) -0.0350(17) 0.0770(19)
O010 0.163(8) 0.094(6) 0.160(8) -0.023(5) -0.033(6) 0.054(6)
O011 0.146(8) 0.154(8) 0.112(6) 0.018(6) 0.012(6) 0.056(6)
O012 0.143(7) 0.090(5) 0.138(7) 0.017(5) -0.011(6) 0.018(5)
O013 0.102(6) 0.132(7) 0.159(8) -0.002(6) -0.038(6) 0.030(6)
O014 0.191(9) 0.134(7) 0.139(7) 0.038(6) 0.007(6) 0.087(7)
O015 0.146(9) 0.186(9) 0.168(9) 0.006(7) -0.018(7) 0.080(7)
O016 0.172(9) 0.132(7) 0.139(8) -0.017(6) -0.023(6) 0.065(6)
C15 0.130(13) 0.090(10) 0.129(13) 0.012(9) 0.013(10) 0.028(10)
O019 0.214(12) 0.190(11) 0.196(11) -0.068(9) -0.077(9) 0.126(10)
C30 0.193(15) 0.138(12) 0.184(15) 0.062(12) 0.058(13) 0.069(12)
C9 0.122(12) 0.139(13) 0.166(15) -0.030(11) -0.047(12) 0.021(10)
C10 0.157(14) 0.146(13) 0.133(12) 0.000(9) 0.014(8) 0.061(11)
C11 0.110(10) 0.084(9) 0.149(12) -0.001(8) -0.012(8) 0.017(8)
C12 0.138(13) 0.151(14) 0.173(15) -0.005(12) -0.064(12) 0.022(11)
C13 0.158(15) 0.140(13) 0.171(15) 0.022(10) -0.014(10) 0.025(11)
C8 0.112(11) 0.116(11) 0.150(13) -0.017(9) -0.027(8) 0.019(9)
C47 0.118(12) 0.165(14) 0.240(19) 0.079(14) -0.011(12) 0.045(11)
C52 0.207(17) 0.185(17) 0.130(13) -0.016(12) -0.006(12) 0.111(15)

loop_
_atom_type_symbol
_atom_type_description
_atom_type_scat_dispersion_real
_atom_type_scat_dispersion_imag
_atom_type_scat_source
C C 0.0181 0.0091 'International Tables Vol C Tables 4.2.6.8 and 6.1.1.4'
H H 0.0000 0.0000 'International Tables Vol C Tables 4.2.6.8 and 6.1.1.4'
As As -0.9300 1.0051 'International Tables Vol C Tables 4.2.6.8 and 6.1.1.4'
N N 0.0311 0.0180 'International Tables Vol C Tables 4.2.6.8 and 6.1.1.4'
O O 0.0492 0.0322 'International Tables Vol C Tables 4.2.6.8 and 6.1.1.4'
S S 0.3331 0.5567 'International Tables Vol C Tables 4.2.6.8 and 6.1.1.4'
V V 0.0687 2.1097 'International Tables Vol C Tables 4.2.6.8 and 6.1.1.4'

loop_
_geom_angle_atom_site_label_1
_geom_angle_atom_site_label_2
_geom_angle_atom_site_label_3
_geom_angle
_geom_angle_site_symmetry_1
_geom_angle_site_symmetry_3
_geom_angle_publ_flag
O00D As2 C32 116.0(2) . . ?
O9 V6 O00V 87.0(3) . . ?
O9 V6 O00S 89.7(4) . . ?
O9 V6 O00W 159.4(4) . . ?
O9 V6 V3 39.1(3) . . ?
O00V V6 V3 84.6(2) . . ?
O00S V6 O00V 81.8(3) . . ?
O00S V6 V3 127.7(3) . . ?
O00W V6 O00V 73.2(4) . . ?
O00W V6 O00S 92.9(4) . . ?
O00W V6 V3 130.4(3) . . ?
O013 V6 O9 78.4(4) . . ?
O013 V6 O00V 85.2(4) . . ?
O013 V6 O00S 162.8(4) . . ?
O013 V6 O00W 94.1(4) . . ?
O013 V6 V3 39.2(3) . . ?
O015 V6 O9 101.7(5) . . ?
O015 V6 O00V 170.2(5) . . ?
O015 V6 O00S 93.6(5) . . ?
O015 V6 O00W 98.5(5) . . ?
O015 V6 V3 105.0(4) . . ?
O015 V6 O013 100.9(5) . . ?
O01B S1 C18 106.0(7) . . ?
O01B S1 C23 107.7(6) . . ?
O01B S1 O019 122.3(9) . . ?
C18 S1 C23 93.6(5) . . ?
O019 S1 C18 111.5(7) . . ?
O019 S1 C23 111.8(7) . . ?
O3 S2 C4 108.6(8) . . ?
O3 S2 O4 119.5(11) . . ?
O3 S2 C9 111.3(8) . . ?
C4 S2 C9 92.1(4) . . ?
O4 S2 C4 111.7(8) . . ?
O4 S2 C9 110.3(8) . . ?
As1 O00O V4 129.5(5) . . ?
As1 O00O V3 126.1(4) . . ?
V4 O00O V3 99.7(3) . . ?
V6 O9 V3 102.0(5) . . ?
C52 O9 V6 128.8(9) . . ?
C52 O9 V3 129.1(9) . . ?
As2 O00D V2 132.3(4) . . ?
As2 O00D V1 125.6(4) . . ?
V1 O00D V2 98.59(12) . . ?
C14 O6 V8 131.0(6) . . ?
C50 O7 V8 123.6(8) . . ?
C50 O7 V7 123.2(8) . . ?
V7 O7 V8 103.2(4) . . ?
As1 O00V V6 129.3(4) . . ?
As1 O00V V7 129.4(5) . . ?
V7 O00V V6 98.6(3) . . ?
C1 O2 V4 131.4(8) . 2_655 ?
C29 O00F V2 130.4(9) . . ?
C29 O00F V1 124.4(9) . 2_655 ?
V1 O00F V2 102.5(4) 2_655 . ?
C48 O00N V8 129.1(9) . . ?
C48 O00N V7 121.9(10) . . ?
V8 O00N V7 104.1(4) . . ?
C1 O1 V3 132.4(8) . 2_655 ?
C46 O00Q V5 123.6(9) . . ?
C46 O00Q V4 123.0(9) . . ?
V5 O00Q V4 102.9(4) . . ?
C14 O5 V5 129.9(7) . . ?
C15 O00S V6 130.2(7) . . ?
C31 O00I V2 124.6(8) . 3_665 ?
C31 O00I V1 127.9(8) . . ?
V1 O00I V2 104.0(4) . 3_665 ?
C51 O8 V5 128.3(9) . . ?
C51 O8 V4 128.2(9) . . ?
V5 O8 V4 102.5(5) . . ?
V1 O00J V2 111.0(4) . . ?
C30 O00J V2 121.1(9) . . ?
C30 O00J V1 122.4(9) . . ?
V6 O00W V7 109.9(4) . . ?
C47 O00W V6 123.6(10) . . ?
C47 O00W V7 122.2(9) . . ?
As1 O00K V8 129.5(4) . . ?
As1 O00K V5 129.7(4) . . ?
V8 O00K V5 98.5(3) . . ?
C44 O00Y V4 121.6(10) . . ?
C44 O00Y V3 126.0(10) . . ?
V4 O00Y V3 110.5(4) . . ?
C28 O00L V2 132.3(7) . . ?
C15 O00G V7 131.6(6) . . ?
C49 O00M V8 122.5(8) . . ?
C49 O00M V5 120.7(9) . . ?
V8 O00M V5 111.2(4) . . ?
C28 O00P V1 129.9(6) . . ?
O00O As1 C38 108.6(4) . . ?
O00V As1 O00O 111.0(4) . . ?
O00V As1 O00K 109.1(4) . . ?
O00V As1 C38 109.2(4) . . ?
O00K As1 O00O 108.9(4) . . ?
O00K As1 C38 110.0(4) . . ?
H1A N1 H1B 120.0 . . ?
C35 N1 H1A 120.0 . . ?
C35 N1 H1B 120.0 . . ?
C38 C39 H39 120.0 . . ?
C38 C39 C40 120.0 . . ?
C40 C39 H39 120.0 . . ?
C39 C38 As1 120.0(5) . . ?
C43 C38 As1 120.0(5) . . ?
C43 C38 C39 120.0 . . ?
C38 C43 H43 120.0 . . ?
C38 C43 C42 120.0 . . ?
C42 C43 H43 120.0 . . ?
C43 C42 H42 120.0 . . ?
C43 C42 C41 120.0 . . ?
C41 C42 H42 120.0 . . ?
C42 C41 N2 120.7(7) . . ?
C40 C41 C42 120.0 . . ?
C40 C41 N2 119.3(7) . . ?
C39 C40 H40 120.0 . . ?
C41 C40 C39 120.0 . . ?
C41 C40 H40 120.0 . . ?
O7 C50 H50A 109.5 . . ?
O7 C50 H50B 109.5 . . ?
O7 C50 H50C 109.5 . . ?
H50A C50 H50B 109.5 . . ?
H50A C50 H50C 109.5 . . ?
H50B C50 H50C 109.5 . . ?
O00L C28 O00P 126.9(7) . . ?
O00L C28 C25 119.1(11) . . ?
O00P C28 C25 114.0(11) . . ?
O2 C1 O1 125.7(8) . . ?
O2 C1 C2 120.1(13) . . ?
O1 C1 C2 114.1(13) . . ?
O6 C14 C11 114.7(9) . . ?
O5 C14 O6 125.8(6) . . ?
O5 C14 C11 119.4(10) . . ?
C5 C4 S2 112.4(4) . . ?
C5 C4 C3 120.0 . . ?
C3 C4 S2 127.6(4) . . ?
C4 C5 C6 120.0 . . ?
C4 C5 C8 111.8(6) . . ?
C6 C5 C8 128.2(6) . . ?
C5 C6 H6 120.0 . . ?
C7 C6 C5 120.0 . . ?
C7 C6 H6 120.0 . . ?
C6 C7 H7 120.0 . . ?
C6 C7 C2 120.0 . . ?
C2 C7 H7 120.0 . . ?
C7 C2 C1 120.4(8) . . ?
C3 C2 C1 119.3(7) . . ?
C3 C2 C7 120.0 . . ?
C4 C3 H3 120.0 . . ?
C2 C3 C4 120.0 . . ?
C2 C3 H3 120.0 . . ?
C17 C16 C21 120.0 . . ?
C17 C16 C15 117.7(7) . . ?
C21 C16 C15 122.1(7) . . ?
C16 C17 H17 120.0 . . ?
C18 C17 C16 120.0 . . ?
C18 C17 H17 120.0 . . ?
C17 C18 S1 130.1(7) . . ?
C17 C18 C19 120.0 . . ?
C19 C18 S1 109.9(7) . . ?
C18 C19 C20 120.0 . . ?
C18 C19 C22 114.3(9) . . ?
C20 C19 C22 125.7(9) . . ?
C19 C20 H20 120.0 . . ?
C19 C20 C21 120.0 . . ?
C21 C20 H20 120.0 . . ?
C16 C21 H21 120.0 . . ?
C20 C21 C16 120.0 . . ?
C20 C21 H21 120.0 . . ?
C23 C22 C19 110.7(9) . . ?
C23 C22 C27 120.0 . . ?
C27 C22 C19 129.3(9) . . ?
C22 C23 S1 111.4(7) . . ?
C22 C23 C24 120.0 . . ?
C24 C23 S1 128.6(7) . . ?
C23 C24 H24 120.0 . . ?
C25 C24 C23 120.0 . . ?
C25 C24 H24 120.0 . . ?
C24 C25 C28 123.1(11) . . ?
C24 C25 C26 120.0 . . ?
C26 C25 C28 116.9(11) . . ?
C25 C26 H26 120.0 . . ?
C27 C26 C25 120.0 . . ?
C27 C26 H26 120.0 . . ?
C22 C27 H27 120.0 . . ?
C26 C27 C22 120.0 . . ?
C26 C27 H27 120.0 . . ?
C41 N2 H2A 109.7 . . ?
C41 N2 H2B 108.3 . . ?
H2A N2 H2B 108.1 . . ?
O00M C49 H49A 109.5 . . ?
O00M C49 H49B 109.5 . . ?
O00M C49 H49C 109.5 . . ?
H49A C49 H49B 109.5 . . ?
H49A C49 H49C 109.5 . . ?
H49B C49 H49C 109.5 . . ?
O00Q C46 H46A 109.5 . . ?
O00Q C46 H46B 109.5 . . ?
O00Q C46 H46C 109.5 . . ?
H46A C46 H46B 109.5 . . ?
H46A C46 H46C 109.5 . . ?
H46B C46 H46C 109.5 . . ?
O8 C51 H51A 109.5 . . ?
O8 C51 H51B 109.5 . . ?
O8 C51 H51C 109.5 . . ?
H51A C51 H51B 109.5 . . ?
H51A C51 H51C 109.5 . . ?
H51B C51 H51C 109.5 . . ?
O00N C48 H48A 109.5 . . ?
O00N C48 H48B 109.5 . . ?
O00N C48 H48C 109.5 . . ?
H48A C48 H48B 109.5 . . ?
H48A C48 H48C 109.5 . . ?
H48B C48 H48C 109.5 . . ?
O00I C31 H31A 109.5 . . ?
O00I C31 H31B 109.5 . . ?
O00I C31 H31C 109.5 . . ?
H31A C31 H31B 109.5 . . ?
H31A C31 H31C 109.5 . . ?
H31B C31 H31C 109.5 . . ?
H45A C45 H45B 109.5 . . ?
H45A C45 H45C 109.5 . . ?
H45B C45 H45C 109.5 . . ?
O013 C45 H45A 109.5 . . ?
O013 C45 H45B 109.5 . . ?
O013 C45 H45C 109.5 . . ?
O00Y C44 H44A 109.5 . . ?
O00Y C44 H44B 109.5 . . ?
O00Y C44 H44C 109.5 . . ?
H44A C44 H44B 109.5 . . ?
H44A C44 H44C 109.5 . . ?
H44B C44 H44C 109.5 . . ?
O00F C29 H29A 109.5 . . ?
O00F C29 H29B 109.5 . . ?
O00F C29 H29C 109.5 . . ?
H29A C29 H29B 109.5 . . ?
H29A C29 H29C 109.5 . . ?
H29B C29 H29C 109.5 . . ?
O00D V2 V1 85.31(16) . 2_655 ?
O00F V2 O00D 85.8(3) . . ?
O00F V2 O00J 157.5(4) . . ?
O00F V2 O00L 90.6(4) . . ?
O00F V2 V1 38.6(2) . 2_655 ?
O00I V2 O00D 86.6(3) 2_655 . ?
O00I V2 O00F 76.4(3) 2_655 . ?
O00I V2 O00J 96.2(4) 2_655 . ?
O00I V2 O00L 161.9(4) 2_655 . ?
O00I V2 V1 37.9(3) 2_655 2_655 ?
O00J V2 O00D 72.4(3) . . ?
O00J V2 O00L 91.1(4) . . ?
O00J V2 V1 130.8(3) . 2_655 ?
O00L V2 O00D 79.8(3) . . ?
O00L V2 V1 128.1(3) . 2_655 ?
O014 V2 O00D 169.9(4) . . ?
O014 V2 O00F 102.6(4) . . ?
O014 V2 O00I 100.6(4) . 2_655 ?
O014 V2 O00J 99.5(4) . . ?
O014 V2 O00L 94.5(4) . . ?
O014 V2 V1 104.7(4) . 2_655 ?
C32 C33 H33 120.0 . . ?
C32 C33 C34 120.0 . . ?
C34 C33 H33 120.0 . . ?
C33 C32 As2 133.8 . . ?
C37 C32 As2 106.2 . . ?
C37 C32 C33 120.0 . . ?
C32 C37 H37 120.0 . . ?
C36 C37 C32 120.0 . . ?
C36 C37 H37 120.0 . . ?
C37 C36 H36 120.0 . . ?
C37 C36 C35 120.0 . . ?
C35 C36 H36 120.0 . . ?
C36 C35 N1 107.76(6) . . ?
C34 C35 N1 132.24(6) . . ?
C34 C35 C36 120.0 . . ?
C33 C34 H34 120.0 . . ?
C35 C34 C33 120.0 . . ?
C35 C34 H34 120.0 . . ?
O00D V1 V2 84.71(14) . 3_665 ?
O00F V1 O00D 85.2(3) 3_665 . ?
O00F V1 O00P 91.2(4) 3_665 . ?
O00F V1 V2 39.0(2) 3_665 3_665 ?
O00I V1 O00D 86.3(3) . . ?
O00I V1 O00F 77.1(4) . 3_665 ?
O00I V1 O00J 95.9(4) . . ?
O00I V1 O00P 162.9(4) . . ?
O00I V1 V2 38.2(3) . 3_665 ?
O00J V1 O00D 73.5(3) . . ?
O00J V1 O00F 158.1(4) . 3_665 ?
O00J V1 O00P 90.4(4) . . ?
O00J V1 V2 130.9(3) . 3_665 ?
O00P V1 O00D 80.3(3) . . ?
O00P V1 V2 129.1(3) . 3_665 ?
O011 V1 O00D 171.4(4) . . ?
O011 V1 O00F 102.7(4) . 3_665 ?
O011 V1 O00I 98.5(4) . . ?
O011 V1 O00J 98.8(4) . . ?
O011 V1 O00P 96.1(4) . . ?
O011 V1 V2 103.5(4) . 3_665 ?
O6 V8 O00K 78.8(3) . . ?
O7 V8 O6 89.8(3) . . ?
O7 V8 O00K 87.6(3) . . ?
O00N V8 O6 160.8(4) . . ?
O00N V8 O7 76.3(3) . . ?
O00N V8 O00K 87.4(3) . . ?
O00N V8 O00M 96.7(4) . . ?
O00M V8 O6 92.0(4) . . ?
O00M V8 O7 160.0(4) . . ?
O00M V8 O00K 73.2(3) . . ?
O010 V8 O6 92.9(4) . . ?
O010 V8 O7 102.1(4) . . ?
O010 V8 O00N 102.8(4) . . ?
O010 V8 O00K 167.3(4) . . ?
O010 V8 O00M 97.7(4) . . ?
O7 V7 O00V 87.2(3) . . ?
O7 V7 O00N 76.1(3) . . ?
O7 V7 O00W 159.4(4) . . ?
O7 V7 O00G 89.7(3) . . ?
O00N V7 O00V 87.5(3) . . ?
O00N V7 O00W 96.4(4) . . ?
O00N V7 O00G 160.7(4) . . ?
O00W V7 O00V 73.1(3) . . ?
O00W V7 O00G 92.3(4) . . ?
O00G V7 O00V 78.7(3) . . ?
O012 V7 O7 101.6(4) . . ?
O012 V7 O00V 168.6(4) . . ?
O012 V7 O00N 101.5(4) . . ?
O012 V7 O00W 98.7(5) . . ?
O012 V7 O00G 94.0(4) . . ?
O00Q V5 O5 162.3(4) . . ?
O00Q V5 O00K 85.3(3) . . ?
O00Q V5 O00M 95.6(4) . . ?
O00Q V5 V4 38.8(3) . . ?
O5 V5 O00K 81.2(3) . . ?
O5 V5 V4 127.6(3) . . ?
O8 V5 O00Q 78.0(4) . . ?
O8 V5 O5 89.5(4) . . ?
O8 V5 O00K 85.2(3) . . ?
O8 V5 O00M 156.9(4) . . ?
O8 V5 V4 39.2(3) . . ?
O00K V5 V4 84.2(2) . . ?
O00M V5 O5 91.2(4) . . ?
O00M V5 O00K 72.1(3) . . ?
O00M V5 V4 130.9(3) . . ?
O016 V5 O00Q 99.6(5) . . ?
O016 V5 O5 95.3(5) . . ?
O016 V5 O8 102.9(4) . . ?
O016 V5 O00K 171.2(4) . . ?
O016 V5 O00M 100.0(4) . . ?
O016 V5 V4 104.2(4) . . ?
O00O V4 V5 85.6(2) . . ?
O2 V4 O00O 80.2(4) 3_665 . ?
O2 V4 V5 128.9(3) 3_665 . ?
O00Q V4 O00O 87.5(3) . . ?
O00Q V4 O2 163.5(4) . 3_665 ?
O00Q V4 O8 76.6(4) . . ?
O00Q V4 O00Y 95.3(4) . . ?
O00Q V4 V5 38.3(3) . . ?
O8 V4 O00O 85.1(3) . . ?
O8 V4 O2 91.4(4) . 3_665 ?
O8 V4 V5 38.3(3) . . ?
O00Y V4 O00O 73.5(3) . . ?
O00Y V4 O2 91.7(5) . 3_665 ?
O00Y V4 O8 157.5(4) . . ?
O00Y V4 V5 130.5(3) . . ?
O01C V4 O00O 169.6(5) . . ?
O01C V4 O2 94.4(5) . 3_665 ?
O01C V4 O00Q 99.4(5) . . ?
O01C V4 O8 103.9(5) . . ?
O01C V4 O00Y 98.0(5) . . ?
O01C V4 V5 104.6(4) . . ?
O00O V3 V6 86.8(2) . . ?
O9 V3 V6 38.8(3) . . ?
O9 V3 O00O 88.0(3) . . ?
O9 V3 O1 92.1(4) . 3_665 ?
O9 V3 O00Y 159.3(4) . . ?
O9 V3 O013 76.8(4) . . ?
O1 V3 V6 129.5(3) 3_665 . ?
O1 V3 O00O 78.4(4) 3_665 . ?
O00Y V3 V6 130.8(3) . . ?
O00Y V3 O00O 72.2(3) . . ?
O00Y V3 O1 90.0(5) . 3_665 ?
O01H V3 V6 105.4(5) . . ?
O01H V3 O00O 167.8(5) . . ?
O01H V3 O9 101.2(5) . . ?
O01H V3 O1 93.1(5) . 3_665 ?
O01H V3 O00Y 99.2(5) . . ?
O01H V3 O013 102.4(5) . . ?
O013 V3 V6 38.0(3) . . ?
O013 V3 O00O 87.5(3) . . ?
O013 V3 O1 162.4(4) . 3_665 ?
O013 V3 O00Y 95.7(4) . . ?
V6 O013 V3 102.8(4) . . ?
C45 O013 V6 126.2(10) . . ?
C45 O013 V3 122.7(9) . . ?
O00S C15 O00G 125.4(6) . . ?
O00S C15 C16 119.8(9) . . ?
O00G C15 C16 114.6(8) . . ?
O00J C30 H30A 109.5 . . ?
O00J C30 H30B 109.5 . . ?
O00J C30 H30C 109.5 . . ?
H30A C30 H30B 109.5 . . ?
H30A C30 H30C 109.5 . . ?
H30B C30 H30C 109.5 . . ?
C10 C9 S2 128.3(4) . . ?
C10 C9 C8 120.0 . . ?
C8 C9 S2 111.7(4) . . ?
C9 C10 H10 120.0 . . ?
C9 C10 C11 120.0 . . ?
C11 C10 H10 120.0 . . ?
C10 C11 C14 119.6(6) . . ?
C12 C11 C14 120.3(6) . . ?
C12 C11 C10 120.0 . . ?
C11 C12 H12 120.0 . . ?
C11 C12 C13 120.0 . . ?
C13 C12 H12 120.0 . . ?
C12 C13 H13 120.0 . . ?
C12 C13 C8 120.0 . . ?
C8 C13 H13 120.0 . . ?
C9 C8 C5 111.8(6) . . ?
C13 C8 C5 127.7(6) . . ?
C13 C8 C9 120.0 . . ?
O00W C47 H47A 109.5 . . ?
O00W C47 H47B 109.5 . . ?
O00W C47 H47C 109.5 . . ?
H47A C47 H47B 109.5 . . ?
H47A C47 H47C 109.5 . . ?
H47B C47 H47C 109.5 . . ?
O9 C52 H52A 109.5 . . ?
O9 C52 H52B 109.5 . . ?
O9 C52 H52C 109.5 . . ?
H52A C52 H52B 109.5 . . ?
H52A C52 H52C 109.5 . . ?
H52B C52 H52C 109.5 . . ?

loop_
_geom_bond_atom_site_label_1
_geom_bond_atom_site_label_2
_geom_bond_distance
_geom_bond_site_symmetry_2
_geom_bond_publ_flag
As2 O00D 1.6985(10) . ?
As2 C32 1.8770 . ?
V6 O9 1.982(10) . ?
V6 O00V 2.179(9) . ?
V6 O00S 2.033(10) . ?
V6 O00W 2.009(10) . ?
V6 V3 3.091(4) . ?
V6 O013 1.951(10) . ?
V6 O015 1.572(11) . ?
S1 O01B 1.429(13) . ?
S1 C18 1.745(7) . ?
S1 C23 1.767(8) . ?
S1 O019 1.487(12) . ?
S2 O3 1.421(15) . ?
S2 C4 1.739(8) . ?
S2 O4 1.449(16) . ?
S2 C9 1.757(8) . ?
O00O As1 1.693(7) . ?
O00O V4 2.145(8) . ?
O00O V3 2.186(8) . ?
O9 V3 1.995(10) . ?
O9 C52 1.363(16) . ?
O00D V2 2.173(6) . ?
O00D V1 2.168(6) . ?
O6 C14 1.265(13) . ?
O6 V8 2.074(10) . ?
O7 C50 1.417(13) . ?
O7 V8 1.998(8) . ?
O7 V7 1.988(8) . ?
O00V As1 1.661(8) . ?
O00V V7 2.172(8) . ?
O2 C1 1.254(16) . ?
O2 V4 2.047(11) 2_655 ?
O00F C29 1.406(16) . ?
O00F V2 1.989(8) . ?
O00F V1 1.973(8) 2_655 ?
O00N C48 1.418(15) . ?
O00N V8 1.973(9) . ?
O00N V7 1.989(9) . ?
O1 C1 1.287(16) . ?
O1 V3 2.066(12) 2_655 ?
O00Q C46 1.469(15) . ?
O00Q V5 1.981(9) . ?
O00Q V4 2.001(9) . ?
O5 C14 1.260(12) . ?
O5 V5 2.057(9) . ?
O00S C15 1.272(12) . ?
O00I C31 1.4200(10) . ?
O00I V2 1.967(9) 3_665 ?
O00I V1 1.954(9) . ?
O8 C51 1.424(15) . ?
O8 V5 1.978(9) . ?
O8 V4 2.015(10) . ?
O00J V2 2.021(9) . ?
O00J V1 1.971(9) . ?
O00J C30 1.449(15) . ?
O00W V7 2.020(10) . ?
O00W C47 1.429(15) . ?
O00K As1 1.662(7) . ?
O00K V8 2.162(8) . ?
O00K V5 2.187(7) . ?
O00Y C44 1.436(14) . ?
O00Y V4 2.003(11) . ?
O00Y V3 2.025(10) . ?
O00L C28 1.222(13) . ?
O00L V2 2.032(10) . ?
O00G V7 2.056(9) . ?
O00G C15 1.306(12) . ?
O00M C49 1.446(17) . ?
O00M V8 1.980(8) . ?
O00M V5 2.012(9) . ?
O00P C28 1.288(13) . ?
O00P V1 2.063(10) . ?
As1 C38 1.887(6) . ?
O01C V4 1.631(10) . ?
O01H V3 1.620(10) . ?
N1 H1A 0.8800 . ?
N1 H1B 0.8800 . ?
N1 C35 1.460(2) . ?
C39 H39 0.9500 . ?
C39 C38 1.3900 . ?
C39 C40 1.3900 . ?
C38 C43 1.3900 . ?
C43 H43 0.9500 . ?
C43 C42 1.3900 . ?
C42 H42 0.9500 . ?
C42 C41 1.3900 . ?
C41 C40 1.3900 . ?
C41 N2 1.402(10) . ?
C40 H40 0.9500 . ?
C50 H50A 0.9800 . ?
C50 H50B 0.9800 . ?
C50 H50C 0.9800 . ?
C28 C25 1.4700 . ?
C1 C2 1.4700 . ?
C14 C11 1.4700 . ?
C4 C5 1.3900 . ?
C4 C3 1.3900 . ?
C5 C6 1.3900 . ?
C5 C8 1.484(5) . ?
C6 H6 0.9500 . ?
C6 C7 1.3900 . ?
C7 H7 0.9500 . ?
C7 C2 1.3900 . ?
C2 C3 1.3900 . ?
C3 H3 0.9500 . ?
C16 C17 1.3900 . ?
C16 C21 1.3900 . ?
C16 C15 1.4700 . ?
C17 H17 0.9500 . ?
C17 C18 1.3900 . ?
C18 C19 1.3900 . ?
C19 C20 1.3900 . ?
C19 C22 1.497(6) . ?
C20 H20 0.9500 . ?
C20 C21 1.3900 . ?
C21 H21 0.9500 . ?
C22 C23 1.3900 . ?
C22 C27 1.3900 . ?
C23 C24 1.3900 . ?
C24 H24 0.9500 . ?
C24 C25 1.3900 . ?
C25 C26 1.3900 . ?
C26 H26 0.9500 . ?
C26 C27 1.3900 . ?
C27 H27 0.9500 . ?
N2 H2A 0.8945 . ?
N2 H2B 0.8905 . ?
C49 H49A 0.9800 . ?
C49 H49B 0.9800 . ?
C49 H49C 0.9800 . ?
C46 H46A 0.9800 . ?
C46 H46B 0.9800 . ?
C46 H46C 0.9800 . ?
C51 H51A 0.9800 . ?
C51 H51B 0.9800 . ?
C51 H51C 0.9800 . ?
C48 H48A 0.9800 . ?
C48 H48B 0.9800 . ?
C48 H48C 0.9800 . ?
C31 H31A 0.9800 . ?
C31 H31B 0.9800 . ?
C31 H31C 0.9800 . ?
C45 H45A 0.9800 . ?
C45 H45B 0.9800 . ?
C45 H45C 0.9800 . ?
C45 O013 1.405(15) . ?
C44 H44A 0.9800 . ?
C44 H44B 0.9800 . ?
C44 H44C 0.9800 . ?
C29 H29A 0.9800 . ?
C29 H29B 0.9800 . ?
C29 H29C 0.9800 . ?
V2 V1 3.089(3) 2_655 ?
V2 O014 1.613(8) . ?
C33 H33 0.9500 . ?
C33 C32 1.3900 . ?
C33 C34 1.3900 . ?
C32 C37 1.3900 . ?
C37 H37 0.9500 . ?
C37 C36 1.3899 . ?
C36 H36 0.9500 . ?
C36 C35 1.3900 . ?
C35 C34 1.3900 . ?
C34 H34 0.9500 . ?
V1 O011 1.628(9) . ?
V8 O010 1.621(9) . ?
V7 O012 1.626(8) . ?
V5 V4 3.114(4) . ?
V5 O016 1.593(10) . ?
V3 O013 2.005(10) . ?
C30 H30A 0.9800 . ?
C30 H30B 0.9800 . ?
C30 H30C 0.9800 . ?
C9 C10 1.3900 . ?
C9 C8 1.3900 . ?
C10 H10 0.9500 . ?
C10 C11 1.3900 . ?
C11 C12 1.3900 . ?
C12 H12 0.9500 . ?
C12 C13 1.3900 . ?
C13 H13 0.9500 . ?
C13 C8 1.3900 . ?
C47 H47A 0.9800 . ?
C47 H47B 0.9800 . ?
C47 H47C 0.9800 . ?
C52 H52A 0.9800 . ?
C52 H52B 0.9800 . ?
C52 H52C 0.9800 . ?

loop_
_geom_torsion_atom_site_label_1
_geom_torsion_atom_site_label_2
_geom_torsion_atom_site_label_3
_geom_torsion_atom_site_label_4
_geom_torsion
_geom_torsion_site_symmetry_1
_geom_torsion_site_symmetry_2
_geom_torsion_site_symmetry_3
_geom_torsion_site_symmetry_4
_geom_torsion_publ_flag
As2 C32 C37 C36 180.0 . . . . ?
V6 O00V As1 O00O 17.7(7) . . . . ?
V6 O00V As1 O00K 137.7(5) . . . . ?
V6 O00V As1 C38 -102.0(5) . . . . ?
V6 O00S C15 O00G 16.5(14) . . . . ?
V6 O00S C15 C16 -158.6(6) . . . . ?
S1 C18 C19 C20 178.9(7) . . . . ?
S1 C18 C19 C22 -3.9(7) . . . . ?
S1 C23 C24 C25 -177.7(8) . . . . ?
S2 C4 C5 C6 -179.9(7) . . . . ?
S2 C4 C5 C8 -1.5(7) . . . . ?
S2 C4 C3 C2 179.9(8) . . . . ?
S2 C9 C10 C11 -178.4(8) . . . . ?
S2 C9 C8 C5 6.1(7) . . . . ?
S2 C9 C8 C13 178.7(7) . . . . ?
O00O As1 C38 C39 7.9(6) . . . . ?
O00O As1 C38 C43 -174.0(5) . . . . ?
O00D As2 C32 C33 -84.7(3) . . . . ?
O00D As2 C32 C37 95.3(3) . . . . ?
O6 C14 C11 C10 -154.4(8) . . . . ?
O6 C14 C11 C12 23.0(13) . . . . ?
O00V As1 C38 C39 129.1(5) . . . . ?
O00V As1 C38 C43 -52.9(5) . . . . ?
O2 C1 C2 C7 162.0(10) . . . . ?
O2 C1 C2 C3 -23.9(16) . . . . ?
O1 C1 C2 C7 -15.4(15) . . . . ?
O1 C1 C2 C3 158.6(9) . . . . ?
O5 C14 C11 C10 23.1(14) . . . . ?
O5 C14 C11 C12 -159.6(8) . . . . ?
O00K As1 C38 C39 -111.3(5) . . . . ?
O00K As1 C38 C43 66.8(5) . . . . ?
O00L C28 C25 C24 -159.9(8) . . . . ?
O00L C28 C25 C26 17.6(10) . . . . ?
O00P C28 C25 C24 19.8(10) . . . . ?
O00P C28 C25 C26 -162.7(7) . . . . ?
As1 C38 C43 C42 -178.1(6) . . . . ?
O01B S1 C18 C17 -67.9(9) . . . . ?
O01B S1 C18 C19 113.4(7) . . . . ?
O01B S1 C23 C22 -110.9(7) . . . . ?
O01B S1 C23 C24 66.9(9) . . . . ?
O3 S2 C4 C5 117.6(8) . . . . ?
O3 S2 C4 C3 -62.3(10) . . . . ?
O3 S2 C9 C10 61.6(10) . . . . ?
O3 S2 C9 C8 -116.9(8) . . . . ?
N1 C35 C34 C33 180.0 . . . . ?
C39 C38 C43 C42 0.0 . . . . ?
C38 C39 C40 C41 0.0 . . . . ?
C38 C43 C42 C41 0.0 . . . . ?
C43 C42 C41 C40 0.0 . . . . ?
C43 C42 C41 N2 -177.6(8) . . . . ?
C42 C41 C40 C39 0.0 . . . . ?
C40 C39 C38 As1 178.1(6) . . . . ?
C40 C39 C38 C43 0.0 . . . . ?
C28 C25 C26 C27 -177.6(7) . . . . ?
C1 C2 C3 C4 -174.1(11) . . . . ?
C14 C11 C12 C13 -177.3(10) . . . . ?
C4 S2 C9 C10 172.5(6) . . . . ?
C4 S2 C9 C8 -6.0(6) . . . . ?
C4 C5 C6 C7 0.0 . . . . ?
C4 C5 C8 C9 -3.0(7) . . . . ?
C4 C5 C8 C13 -174.8(5) . . . . ?
C5 C4 C3 C2 0.0 . . . . ?
C5 C6 C7 C2 0.0 . . . . ?
C6 C5 C8 C9 175.2(5) . . . . ?
C6 C5 C8 C13 3.4(12) . . . . ?
C6 C7 C2 C1 174.0(10) . . . . ?
C6 C7 C2 C3 0.0 . . . . ?
C7 C2 C3 C4 0.0 . . . . ?
C3 C4 C5 C6 0.0 . . . . ?
C3 C4 C5 C8 178.4(9) . . . . ?
C16 C17 C18 S1 -178.6(8) . . . . ?
C16 C17 C18 C19 0.0 . . . . ?
C17 C16 C21 C20 0.0 . . . . ?
C17 C16 C15 O00S -29.5(9) . . . . ?
C17 C16 C15 O00G 154.8(6) . . . . ?
C17 C18 C19 C20 0.0 . . . . ?
C17 C18 C19 C22 177.2(7) . . . . ?
C18 S1 C23 C22 -2.8(6) . . . . ?
C18 S1 C23 C24 175.0(5) . . . . ?
C18 C19 C20 C21 0.0 . . . . ?
C18 C19 C22 C23 1.9(7) . . . . ?
C18 C19 C22 C27 -174.8(5) . . . . ?
C19 C20 C21 C16 0.0 . . . . ?
C19 C22 C23 S1 1.1(7) . . . . ?
C19 C22 C23 C24 -177.0(6) . . . . ?
C19 C22 C27 C26 176.3(7) . . . . ?
C20 C19 C22 C23 178.9(5) . . . . ?
C20 C19 C22 C27 2.3(10) . . . . ?
C21 C16 C17 C18 0.0 . . . . ?
C21 C16 C15 O00S 155.3(7) . . . . ?
C21 C16 C15 O00G -20.4(9) . . . . ?
C22 C19 C20 C21 -176.9(8) . . . . ?
C22 C23 C24 C25 0.0 . . . . ?
C23 S1 C18 C17 -177.5(6) . . . . ?
C23 S1 C18 C19 3.8(6) . . . . ?
C23 C22 C27 C26 0.0 . . . . ?
C23 C24 C25 C28 177.4(8) . . . . ?
C23 C24 C25 C26 0.0 . . . . ?
C24 C25 C26 C27 0.0 . . . . ?
C25 C26 C27 C22 0.0 . . . . ?
C27 C22 C23 S1 178.0(6) . . . . ?
C27 C22 C23 C24 0.0 . . . . ?
O4 S2 C4 C5 -108.6(8) . . . . ?
O4 S2 C4 C3 71.5(11) . . . . ?
O4 S2 C9 C10 -73.4(10) . . . . ?
O4 S2 C9 C8 108.1(8) . . . . ?
N2 C41 C40 C39 177.6(8) . . . . ?
V2 O00L C28 O00P 6.7(16) . . . . ?
V2 O00L C28 C25 -173.7(7) . . . . ?
C33 C32 C37 C36 0.0 . . . . ?
C32 As2 O00D V2 -113.4(4) . . . . ?
C32 As2 O00D V1 92.5(4) . . . . ?
C32 C33 C34 C35 0.0 . . . . ?
C32 C37 C36 C35 0.0 . . . . ?
C37 C36 C35 N1 180.0 . . . . ?
C37 C36 C35 C34 0.0 . . . . ?
C36 C35 C34 C33 0.0 . . . . ?
C34 C33 C32 As2 180.0 . . . . ?
C34 C33 C32 C37 0.0 . . . . ?
V1 O00P C28 O00L -9.0(15) . . . . ?
V1 O00P C28 C25 171.3(6) . . . . ?
V8 O6 C14 O5 17.4(19) . . . . ?
V8 O6 C14 C11 -165.3(7) . . . . ?
V8 O00K As1 O00O 141.5(5) . . . . ?
V8 O00K As1 O00V 20.2(6) . . . . ?
V8 O00K As1 C38 -99.5(5) . . . . ?
V7 O00V As1 O00O -139.5(5) . . . . ?
V7 O00V As1 O00K -19.5(6) . . . . ?
V7 O00V As1 C38 100.8(5) . . . . ?
V7 O00G C15 O00S -11.8(13) . . . . ?
V7 O00G C15 C16 163.6(6) . . . . ?
V5 O5 C14 O6 -22.4(19) . . . . ?
V5 O5 C14 C11 160.5(7) . . . . ?
V5 O00K As1 O00O -17.5(6) . . . . ?
V5 O00K As1 O00V -138.8(5) . . . . ?
V5 O00K As1 C38 101.4(5) . . . . ?
V4 O00O As1 O00V 134.8(5) . . . . ?
V4 O00O As1 O00K 14.7(6) . . . . ?
V4 O00O As1 C38 -105.1(5) . . . . ?
V4 O2 C1 O1 4(2) 2_655 . . . ?
V4 O2 C1 C2 -173.6(7) 2_655 . . . ?
V3 O00O As1 O00V -15.6(6) . . . . ?
V3 O00O As1 O00K -135.7(5) . . . . ?
V3 O00O As1 C38 104.4(5) . . . . ?
V3 O1 C1 O2 -3(2) 2_655 . . . ?
V3 O1 C1 C2 174.2(7) 2_655 . . . ?
C15 C16 C17 C18 -175.3(6) . . . . ?
C15 C16 C21 C20 175.1(6) . . . . ?
O019 S1 C18 C17 67.4(9) . . . . ?
O019 S1 C18 C19 -111.3(7) . . . . ?
O019 S1 C23 C22 112.1(7) . . . . ?
O019 S1 C23 C24 -70.1(8) . . . . ?
C9 S2 C4 C5 4.2(6) . . . . ?
C9 S2 C4 C3 -175.7(6) . . . . ?
C9 C10 C11 C14 177.3(10) . . . . ?
C9 C10 C11 C12 0.0 . . . . ?
C10 C9 C8 C5 -172.6(8) . . . . ?
C10 C9 C8 C13 0.0 . . . . ?
C10 C11 C12 C13 0.0 . . . . ?
C11 C12 C13 C8 0.0 . . . . ?
C12 C13 C8 C5 171.2(10) . . . . ?
C12 C13 C8 C9 0.0 . . . . ?
C8 C5 C6 C7 -178.1(10) . . . . ?
C8 C9 C10 C11 0.0 . . . . ?

loop_
_smtbx_masks_void_nr
_smtbx_masks_void_average_x
_smtbx_masks_void_average_y
_smtbx_masks_void_average_z
_smtbx_masks_void_volume
_smtbx_masks_void_count_electrons
_smtbx_masks_void_content
1 -0.366 -0.099 -0.511 29171.2 8265.6 ?
